data_4032618
loop_
_publ_author_name
'Fang, Lei'
'Li, Meng'
'Lin, Wei-Bin'
'Shen, Yun'
'Chen, Chuan-Feng'

_publ_section_title
;
 Synthesis, Structures, and Photophysical Properties of Optically Stable
 1,16-Diphenyl-3,14-diaryl-Substituted Tetrahydrobenzo[5]helicenediol
 Derivatives: Enantioselective Recognition toward Tryptophan Methyl
 Esters.
;
_journal_issue 14
_journal_name_full 'The Journal of organic chemistry'
_journal_page_first 7402
_journal_page_last 7409
_journal_paper_doi 10.1021/acs.joc.7b01087
_journal_volume 82
_journal_year 2017
_chemical_formula_moiety 'C38 H28 O2, C H2 Cl2'
_chemical_formula_sum 'C39 H30 Cl2 O2'
_chemical_formula_weight 601.53
_space_group_crystal_system triclinic
_space_group_IT_number 2
_space_group_name_Hall '-P 1'
_space_group_name_H-M_alt 'P -1'
_symmetry_space_group_name_Hall '-P 1'
_symmetry_space_group_name_H-M 'P -1'
_atom_sites_solution_hydrogens mixed
_audit_creation_date 2015-08-03
_audit_creation_method
;
Olex2 1.2
(compiled 2015.01.26 svn.r3150 for OlexSys, GUI svn.r4998)
;
_cell_angle_alpha 103.61(3)
_cell_angle_beta 95.99(3)
_cell_angle_gamma 96.67(3)
_cell_formula_units_Z 2
_cell_length_a 10.233(2)
_cell_length_b 11.859(2)
_cell_length_c 12.572(3)
_cell_measurement_reflns_used 4376
_cell_measurement_temperature 173.1500
_cell_measurement_theta_max 27.4809
_cell_measurement_theta_min 1.6824
_cell_volume 1459.0(6)
_computing_cell_refinement 'CrystalClear (Rigaku Inc., 2007)'
_computing_data_collection 'CrystalClear (Rigaku Inc., 2007)'
_computing_data_reduction 'CrystalClear (Rigaku Inc., 2007)'
_computing_molecular_graphics 'Olex2 (Dolomanov et al., 2009)'
_computing_publication_material 'CIFTAB (Sheldrick, 2013)'
_computing_structure_refinement 'SHELXL (Sheldrick, 2014)'
_computing_structure_solution
;
'SHELXT (Sheldrick, 2014)'
;
_diffrn_ambient_temperature 173.1500
_diffrn_detector_area_resol_mean 28.5714
_diffrn_measured_fraction_theta_full 0.998
_diffrn_measured_fraction_theta_max 0.998
_diffrn_measurement_details
;
scan:
    Number of images: 360
               Slice: -110.0000 - 70.0000
         Image width: 0.5000
            Exp time: 11.0000
       Rotation axis: Omega
               Omega: 0.0000
                 Chi: 45.0000
                 Phi: 0.0000
                 XTD: 40.0453
              2theta: -20.0683
scan:
    Number of images: 360
               Slice: -110.0000 - 70.0000
         Image width: 0.5000
            Exp time: 11.0000
       Rotation axis: Omega
               Omega: 0.0000
                 Chi: 45.0000
                 Phi: 180.0000
                 XTD: 40.0453
              2theta: -20.0683
scan:
    Number of images: 274
               Slice: -110.0000 - 27.0000
         Image width: 0.5000
            Exp time: 11.0000
       Rotation axis: Omega
               Omega: 0.0000
                 Chi: 45.0000
                 Phi: 270.0000
                 XTD: 40.0453
              2theta: -20.0683
;
_diffrn_measurement_device
;
Saturn724+ (2x2 bin mode)
;
_diffrn_measurement_device_details
;
AFC10: Fixed Chi 2 circle
;
_diffrn_measurement_device_type 'MM007-HF CCD(Saturn 724+)'
_diffrn_measurement_method '\w scans at fixed \c = 45\%'
_diffrn_orient_matrix_type d*Trek
_diffrn_orient_matrix_UB_11 0.0901
_diffrn_orient_matrix_UB_12 -0.0011
_diffrn_orient_matrix_UB_13 -0.0418
_diffrn_orient_matrix_UB_21 -0.0229
_diffrn_orient_matrix_UB_22 -0.0308
_diffrn_orient_matrix_UB_23 -0.0789
_diffrn_orient_matrix_UB_31 -0.0085
_diffrn_orient_matrix_UB_32 0.0675
_diffrn_orient_matrix_UB_33 -0.0469
_diffrn_radiation_detector CCD
_diffrn_radiation_monochromator Confocal
_diffrn_radiation_type MoK\a
_diffrn_radiation_wavelength 0.71073
_diffrn_reflns_av_R_equivalents 0.0722
_diffrn_reflns_av_unetI/netI 0.0701
_diffrn_reflns_Laue_measured_fraction_full 0.998
_diffrn_reflns_Laue_measured_fraction_max 0.998
_diffrn_reflns_limit_h_max 12
_diffrn_reflns_limit_h_min -12
_diffrn_reflns_limit_k_max 14
_diffrn_reflns_limit_k_min -14
_diffrn_reflns_limit_l_max 15
_diffrn_reflns_limit_l_min -15
_diffrn_reflns_number 15342
_diffrn_reflns_point_group_measured_fraction_full 0.998
_diffrn_reflns_point_group_measured_fraction_max 0.998
_diffrn_reflns_theta_full 25.196
_diffrn_reflns_theta_max 25.196
_diffrn_reflns_theta_min 1.682
_diffrn_source 'Rotating Anode'
_diffrn_source_current 24.0000
_diffrn_source_power 1.2000
_diffrn_source_voltage 50.0000
_exptl_absorpt_coefficient_mu 0.259
_exptl_absorpt_correction_T_max 1.0000
_exptl_absorpt_correction_T_min 0.7062
_exptl_absorpt_correction_type multi-scan
_exptl_absorpt_process_details 'CrystalClear (Rigaku Inc., 2007)'
_exptl_crystal_colour Colorless
_exptl_crystal_density_diffrn 1.369
_exptl_crystal_description Plate
_exptl_crystal_F_000 628
_exptl_crystal_size_max 0.237
_exptl_crystal_size_mid 0.151
_exptl_crystal_size_min 0.04
_refine_diff_density_max 0.723
_refine_diff_density_min -0.975
_refine_diff_density_rms 0.085
_refine_ls_extinction_method none
_refine_ls_goodness_of_fit_ref 1.152
_refine_ls_hydrogen_treatment mixed
_refine_ls_matrix_type full
_refine_ls_number_parameters 406
_refine_ls_number_reflns 5239
_refine_ls_number_restraints 20
_refine_ls_restrained_S_all 1.169
_refine_ls_R_factor_all 0.1445
_refine_ls_R_factor_gt 0.1211
_refine_ls_shift/su_max 0.000
_refine_ls_shift/su_mean 0.000
_refine_ls_structure_factor_coef Fsqd
_refine_ls_weighting_details 'w=1/[\s^2^(Fo^2^)+(0.1433P)^2^+2.5500P] where P=(Fo^2^+2Fc^2^)/3'
_refine_ls_weighting_scheme calc
_refine_ls_wR_factor_gt 0.3053
_refine_ls_wR_factor_ref 0.3223
_reflns_Friedel_coverage 0.000
_reflns_number_gt 4158
_reflns_number_total 5239
_reflns_threshold_expression 'I > 2\s(I)'
_cod_data_source_file jo7b01087_si_002.cif
_cod_data_source_block mx4004
_cod_depositor_comments 'Adding full bibliography for 4032618.cif.'
_cod_original_cell_volume 1458.9(5)
_cod_database_code 4032618
_shelx_space_group_comment
;
The symmetry employed for this shelxl refinement is uniquely defined
by the following loop, which should always be used as a source of
symmetry information in preference to the above space-group names.
They are only intended as comments.
;
_diffrn_number_total 6653
_olex2_refinement_description
;
1. Fixed Uiso
 At 1.2 times of:
  All C(H) groups, All C(H,H) groups, All C(H,H,H,H) groups
2. Restrained distances
 Cl2A-C39 = Cl2-C39
 1.79 with sigma of 0.01
3. Uiso/Uaniso restraints and constraints
Cl2 \\sim Cl2A: within 1.7A with sigma of 0.02 and sigma for terminal atoms of
0.04
Uanis(Cl2) \\sim Ueq, Uanis(Cl2A) \\sim Ueq: with sigma of 0.01 and sigma for
terminal atoms of 0.02
4. Others
 Sof(H39C)=Sof(H39D)=Sof(Cl2A)=1-FVAR(1)
 Sof(Cl2)=Sof(H39A)=Sof(H39B)=FVAR(1)
5.a Secondary CH2 refined with riding coordinates:
 C11(H11A,H11B), C12(H12A,H12B), C25(H25A,H25B), C26(H26A,H26B), C39(H39A,
 H39B), C39(H39C,H39D)
5.b Aromatic/amide H refined with riding coordinates:
 C2(H2A), C3(H3), C4(H4), C5(H5), C17(H17), C18(H18), C20(H20), C21(H21),
 C22(H22), C23(H23), C24(H24), C31(H31), C32(H32), C34(H34), C35(H35), C36(H36),
  C37(H37), C38(H38)
;
_shelx_shelxl_version_number 2014/7
_olex2_submission_special_instructions 'No special instructions were received'

loop_
_space_group_symop_operation_xyz
'x, y, z'
'-x, -y, -z'

loop_
_atom_site_label
_atom_site_type_symbol
_atom_site_fract_x
_atom_site_fract_y
_atom_site_fract_z
_atom_site_U_iso_or_equiv
_atom_site_adp_type
_atom_site_occupancy
_atom_site_site_symmetry_order
_atom_site_calc_flag
_atom_site_refinement_flags_posn
_atom_site_refinement_flags_adp
_atom_site_refinement_flags_occupancy
_atom_site_disorder_assembly
_atom_site_disorder_group
O1 O -0.4654(4) 0.3718(3) -0.3938(3) 0.0516(10) Uani 1 1 d . . . . .
O2 O -0.3297(4) 0.7980(4) -0.4709(3) 0.0446(10) Uani 1 1 d . . . . .
C1 C -0.2385(6) 0.7962(4) 0.1318(4) 0.0415(12) Uani 1 1 d . . . . .
C2 C -0.2563(6) 0.8245(5) 0.2451(5) 0.0510(14) Uani 1 1 d . . . . .
H2A H -0.3372 0.7978 0.2648 0.061 Uiso 1 1 calc R . . . .
C3 C -0.1602(7) 0.8886(5) 0.3252(5) 0.0556(16) Uani 1 1 d . . . . .
H3 H -0.1742 0.9034 0.3988 0.067 Uiso 1 1 calc R . . . .
C4 C -0.0391(8) 0.9328(5) 0.2971(5) 0.0657(19) Uani 1 1 d . . . . .
H4 H 0.0242 0.9827 0.3516 0.079 Uiso 1 1 calc R . . . .
C5 C -0.0130(6) 0.9030(5) 0.1897(5) 0.0521(14) Uani 1 1 d . . . . .
H5 H 0.0699 0.9286 0.1728 0.063 Uiso 1 1 calc R . . . .
C6 C -0.1128(6) 0.8329(4) 0.1035(4) 0.0439(13) Uani 1 1 d . . . . .
C7 C -0.0913(5) 0.8060(4) -0.0081(4) 0.0386(11) Uani 1 1 d . . . . .
C8 C -0.1953(5) 0.7505(4) -0.0920(4) 0.0352(11) Uani 1 1 d . . . . .
C9 C -0.3171(5) 0.6990(4) -0.0628(4) 0.0350(11) Uani 1 1 d . . . . .
C10 C -0.3410(5) 0.7292(4) 0.0466(4) 0.0386(11) Uani 1 1 d . . . . .
C11 C -0.4806(5) 0.6933(5) 0.0721(4) 0.0463(13) Uani 1 1 d . . . . .
H11A H -0.4885 0.6145 0.0828 0.056 Uiso 1 1 calc R . . . .
H11B H -0.4968 0.7462 0.1393 0.056 Uiso 1 1 calc R . . . .
C12 C -0.5817(5) 0.6975(5) -0.0237(4) 0.0433(12) Uani 1 1 d . . . . .
H12A H -0.6705 0.6728 -0.0093 0.052 Uiso 1 1 calc R . . . .
H12B H -0.5771 0.7772 -0.0317 0.052 Uiso 1 1 calc R . . . .
C13 C -0.5539(5) 0.6188(4) -0.1269(4) 0.0378(11) Uani 1 1 d . . . . .
C14 C -0.4201(5) 0.6136(4) -0.1445(4) 0.0352(11) Uani 1 1 d . . . . .
C15 C -0.3899(5) 0.5264(4) -0.2319(4) 0.0359(11) Uani 1 1 d . . . . .
C16 C -0.4946(5) 0.4560(4) -0.3085(4) 0.0408(12) Uani 1 1 d . . . . .
C17 C -0.6264(5) 0.4685(4) -0.2949(5) 0.0442(13) Uani 1 1 d . . . . .
H17 H -0.6952 0.4244 -0.3479 0.053 Uiso 1 1 calc R . . . .
C18 C -0.6540(5) 0.5455(5) -0.2040(5) 0.0456(13) Uani 1 1 d . . . . .
H18 H -0.7421 0.5490 -0.1932 0.055 Uiso 1 1 calc R . . . .
C19 C -0.2532(5) 0.4917(4) -0.2368(4) 0.0369(11) Uani 1 1 d . . . . .
C20 C -0.1894(5) 0.4628(4) -0.1455(5) 0.0434(12) Uani 1 1 d . . . . .
H20 H -0.2276 0.4737 -0.0805 0.052 Uiso 1 1 calc R . . . .
C21 C -0.0687(6) 0.4176(5) -0.1493(5) 0.0531(15) Uani 1 1 d . . . . .
H21 H -0.0271 0.3993 -0.0875 0.064 Uiso 1 1 calc R . . . .
C22 C -0.0132(6) 0.4008(5) -0.2447(6) 0.0646(18) Uani 1 1 d . . . . .
H22 H 0.0650 0.3680 -0.2485 0.077 Uiso 1 1 calc R . . . .
C23 C -0.0726(6) 0.4324(5) -0.3377(6) 0.0605(17) Uani 1 1 d . . . . .
H23 H -0.0314 0.4251 -0.4010 0.073 Uiso 1 1 calc R . . . .
C24 C -0.1945(5) 0.4749(5) -0.3331(5) 0.0479(13) Uani 1 1 d . . . . .
H24 H -0.2368 0.4920 -0.3953 0.057 Uiso 1 1 calc R . . . .
C25 C 0.0450(5) 0.8322(5) -0.0412(5) 0.0492(14) Uani 1 1 d . . . . .
H25A H 0.1130 0.8323 0.0186 0.059 Uiso 1 1 calc R . . . .
H25B H 0.0557 0.9090 -0.0563 0.059 Uiso 1 1 calc R . . . .
C26 C 0.0597(5) 0.7386(5) -0.1445(5) 0.0498(14) Uani 1 1 d . . . . .
H26A H 0.1466 0.7547 -0.1666 0.060 Uiso 1 1 calc R . . . .
H26B H 0.0515 0.6620 -0.1289 0.060 Uiso 1 1 calc R . . . .
C27 C -0.0463(5) 0.7398(4) -0.2355(5) 0.0429(12) Uani 1 1 d . . . . .
C28 C -0.1740(4) 0.7530(4) -0.2063(4) 0.0334(10) Uani 1 1 d . . . . .
C29 C -0.2729(5) 0.7755(4) -0.2832(4) 0.0353(11) Uani 1 1 d . . . . .
C30 C -0.2408(5) 0.7736(4) -0.3909(4) 0.0381(11) Uani 1 1 d . . . . .
C31 C -0.1195(5) 0.7502(5) -0.4210(4) 0.0447(12) Uani 1 1 d . . . . .
H31 H -0.1034 0.7441 -0.4934 0.054 Uiso 1 1 calc R . . . .
C32 C -0.0219(5) 0.7357(5) -0.3429(5) 0.0456(13) Uani 1 1 d . . . . .
H32 H 0.0613 0.7230 -0.3625 0.055 Uiso 1 1 calc R . . . .
C33 C -0.3981(5) 0.8181(4) -0.2536(4) 0.0370(11) Uani 1 1 d . . . . .
C34 C -0.3947(7) 0.9173(5) -0.1664(5) 0.0543(15) Uani 1 1 d . . . . .
H34 H -0.3151 0.9528 -0.1222 0.065 Uiso 1 1 calc R . . . .
C35 C -0.5143(10) 0.9628(6) -0.1468(7) 0.078(2) Uani 1 1 d . . . . .
H35 H -0.5124 1.0295 -0.0899 0.094 Uiso 1 1 calc R . . . .
C36 C -0.6314(8) 0.9110(8) -0.2093(8) 0.082(3) Uani 1 1 d . . . . .
H36 H -0.7092 0.9420 -0.1957 0.098 Uiso 1 1 calc R . . . .
C37 C -0.6337(7) 0.8135(7) -0.2918(7) 0.073(2) Uani 1 1 d . . . . .
H37 H -0.7143 0.7776 -0.3342 0.087 Uiso 1 1 calc R . . . .
C38 C -0.5201(5) 0.7662(5) -0.3147(5) 0.0466(13) Uani 1 1 d . . . . .
H38 H -0.5251 0.6988 -0.3715 0.056 Uiso 1 1 calc R . . . .
Cl1 Cl 0.2141(3) 0.8708(2) 0.47733(18) 0.1030(8) Uani 1 1 d . . . . .
Cl2 Cl 0.4404(4) 0.9168(3) 0.3701(4) 0.0994(18) Uani 0.670(9) 1 d D U P A 1
C39 C 0.2820(7) 0.8234(6) 0.3617(6) 0.084(2) Uani 1 1 d D . . . .
H39A H 0.2224 0.8269 0.2976 0.100 Uiso 0.670(9) 1 calc R . P A 1
H39B H 0.2965 0.7427 0.3541 0.100 Uiso 0.670(9) 1 calc R . P A 1
H39C H 0.3503 0.7787 0.3810 0.100 Uiso 0.330(9) 1 calc R . P A 2
H39D H 0.2134 0.7678 0.3104 0.100 Uiso 0.330(9) 1 calc R . P A 2
Cl2A Cl 0.3497(10) 0.9115(7) 0.2899(8) 0.115(4) Uani 0.330(9) 1 d D U P A 2
H1 H -0.541(7) 0.329(6) -0.423(5) 0.060(18) Uiso 1 1 d . . . . .
H2 H -0.370(5) 0.833(4) -0.444(4) 0.021(15) Uiso 1 1 d . . . . .

loop_
_atom_site_aniso_label
_atom_site_aniso_U_11
_atom_site_aniso_U_22
_atom_site_aniso_U_33
_atom_site_aniso_U_23
_atom_site_aniso_U_13
_atom_site_aniso_U_12
O1 0.043(2) 0.046(2) 0.054(2) -0.0041(18) -0.0071(18) 0.0016(18)
O2 0.047(2) 0.049(2) 0.039(2) 0.0138(18) 0.0031(18) 0.0060(19)
C1 0.061(3) 0.028(2) 0.037(3) 0.011(2) -0.002(2) 0.016(2)
C2 0.064(4) 0.040(3) 0.052(3) 0.015(3) 0.005(3) 0.013(3)
C3 0.083(5) 0.044(3) 0.036(3) 0.005(2) -0.002(3) 0.016(3)
C4 0.088(5) 0.044(3) 0.056(4) 0.008(3) -0.022(3) 0.007(3)
C5 0.064(4) 0.039(3) 0.047(3) 0.010(2) -0.009(3) 0.001(3)
C6 0.056(3) 0.030(2) 0.044(3) 0.012(2) -0.008(2) 0.004(2)
C7 0.042(3) 0.035(2) 0.038(3) 0.014(2) -0.004(2) 0.001(2)
C8 0.034(3) 0.030(2) 0.042(3) 0.011(2) -0.001(2) 0.0072(19)
C9 0.037(3) 0.026(2) 0.043(3) 0.013(2) -0.003(2) 0.0056(19)
C10 0.045(3) 0.031(2) 0.042(3) 0.012(2) 0.003(2) 0.011(2)
C11 0.052(3) 0.043(3) 0.046(3) 0.009(2) 0.016(2) 0.012(2)
C12 0.035(3) 0.044(3) 0.054(3) 0.015(2) 0.010(2) 0.010(2)
C13 0.035(3) 0.031(2) 0.050(3) 0.015(2) 0.002(2) 0.006(2)
C14 0.037(3) 0.031(2) 0.040(3) 0.017(2) -0.001(2) 0.0048(19)
C15 0.037(3) 0.034(2) 0.038(3) 0.014(2) 0.003(2) 0.004(2)
C16 0.036(3) 0.032(2) 0.051(3) 0.011(2) -0.005(2) 0.005(2)
C17 0.038(3) 0.039(3) 0.053(3) 0.016(2) -0.007(2) -0.004(2)
C18 0.034(3) 0.046(3) 0.059(3) 0.020(3) 0.001(2) 0.004(2)
C19 0.035(3) 0.029(2) 0.043(3) 0.003(2) 0.001(2) 0.005(2)
C20 0.039(3) 0.035(3) 0.055(3) 0.009(2) 0.000(2) 0.008(2)
C21 0.050(3) 0.039(3) 0.067(4) 0.013(3) -0.009(3) 0.011(2)
C22 0.047(4) 0.043(3) 0.099(5) 0.010(3) 0.002(3) 0.014(3)
C23 0.053(4) 0.041(3) 0.085(5) 0.003(3) 0.030(3) 0.008(3)
C24 0.044(3) 0.041(3) 0.054(3) 0.009(2) 0.001(3) 0.001(2)
C25 0.037(3) 0.052(3) 0.055(3) 0.021(3) -0.013(2) -0.006(2)
C26 0.033(3) 0.060(3) 0.063(4) 0.030(3) 0.005(2) 0.006(2)
C27 0.036(3) 0.037(3) 0.055(3) 0.017(2) 0.001(2) -0.005(2)
C28 0.029(2) 0.030(2) 0.038(3) 0.0083(19) -0.0012(19) -0.0021(18)
C29 0.037(3) 0.028(2) 0.039(3) 0.009(2) 0.000(2) -0.0009(19)
C30 0.040(3) 0.037(2) 0.034(3) 0.009(2) -0.005(2) -0.001(2)
C31 0.044(3) 0.051(3) 0.043(3) 0.018(2) 0.013(2) 0.002(2)
C32 0.034(3) 0.052(3) 0.056(3) 0.019(3) 0.015(2) 0.006(2)
C33 0.040(3) 0.042(3) 0.035(2) 0.018(2) 0.003(2) 0.015(2)
C34 0.078(4) 0.039(3) 0.052(3) 0.016(3) 0.013(3) 0.022(3)
C35 0.122(7) 0.050(4) 0.087(5) 0.032(4) 0.053(5) 0.046(4)
C36 0.072(5) 0.089(6) 0.126(7) 0.074(5) 0.055(5) 0.050(5)
C37 0.049(4) 0.092(5) 0.102(6) 0.067(5) 0.012(4) 0.023(4)
C38 0.043(3) 0.052(3) 0.053(3) 0.027(3) 0.004(2) 0.014(2)
Cl1 0.130(2) 0.1058(17) 0.0773(14) 0.0259(12) 0.0255(13) 0.0188(14)
Cl2 0.089(3) 0.0731(19) 0.160(4) 0.060(2) 0.046(3) 0.0202(17)
C39 0.083(5) 0.077(5) 0.091(6) 0.016(4) 0.008(4) 0.027(4)
Cl2A 0.111(7) 0.102(5) 0.142(8) 0.034(5) 0.039(6) 0.026(4)

loop_
_atom_type_symbol
_atom_type_description
_atom_type_scat_dispersion_real
_atom_type_scat_dispersion_imag
_atom_type_scat_source
C C 0.0033 0.0016 'International Tables Vol C Tables 4.2.6.8 and 6.1.1.4'
H H 0.0000 0.0000 'International Tables Vol C Tables 4.2.6.8 and 6.1.1.4'
Cl Cl 0.1484 0.1585 'International Tables Vol C Tables 4.2.6.8 and 6.1.1.4'
O O 0.0106 0.0060 'International Tables Vol C Tables 4.2.6.8 and 6.1.1.4'

loop_
_geom_angle_atom_site_label_1
_geom_angle_atom_site_label_2
_geom_angle_atom_site_label_3
_geom_angle
C16 O1 H1 105(4)
C30 O2 H2 107(4)
C2 C1 C10 122.5(5)
C6 C1 C2 118.2(5)
C6 C1 C10 119.3(5)
C1 C2 H2A 118.8
C3 C2 C1 122.4(6)
C3 C2 H2A 118.8
C2 C3 H3 120.1
C2 C3 C4 119.8(6)
C4 C3 H3 120.1
C3 C4 H4 119.8
C5 C4 C3 120.5(6)
C5 C4 H4 119.8
C4 C5 H5 119.7
C4 C5 C6 120.5(6)
C6 C5 H5 119.7
C1 C6 C5 118.3(5)
C7 C6 C1 119.8(4)
C7 C6 C5 121.7(5)
C6 C7 C25 121.7(4)
C8 C7 C6 120.6(5)
C8 C7 C25 117.7(5)
C7 C8 C9 119.0(4)
C7 C8 C28 116.8(4)
C9 C8 C28 124.2(4)
C8 C9 C14 123.2(4)
C10 C9 C8 119.2(4)
C10 C9 C14 117.6(4)
C1 C10 C11 121.3(5)
C9 C10 C1 120.5(5)
C9 C10 C11 118.2(4)
C10 C11 H11A 109.9
C10 C11 H11B 109.9
H11A C11 H11B 108.3
C12 C11 C10 109.1(4)
C12 C11 H11A 109.9
C12 C11 H11B 109.9
C11 C12 H12A 109.8
C11 C12 H12B 109.8
H12A C12 H12B 108.2
C13 C12 C11 109.6(4)
C13 C12 H12A 109.8
C13 C12 H12B 109.8
C14 C13 C12 118.7(4)
C18 C13 C12 122.4(5)
C18 C13 C14 118.8(5)
C13 C14 C9 116.6(4)
C15 C14 C9 123.5(4)
C15 C14 C13 119.8(4)
C14 C15 C19 122.8(4)
C16 C15 C14 118.7(4)
C16 C15 C19 117.7(4)
O1 C16 C15 118.7(4)
O1 C16 C17 120.7(4)
C17 C16 C15 120.5(5)
C16 C17 H17 120.0
C18 C17 C16 119.9(5)
C18 C17 H17 120.0
C13 C18 H18 119.1
C17 C18 C13 121.7(5)
C17 C18 H18 119.1
C20 C19 C15 118.8(5)
C24 C19 C15 122.3(4)
C24 C19 C20 118.5(5)
C19 C20 H20 119.3
C19 C20 C21 121.4(5)
C21 C20 H20 119.3
C20 C21 H21 120.4
C22 C21 C20 119.3(5)
C22 C21 H21 120.4
C21 C22 H22 119.5
C21 C22 C23 120.9(5)
C23 C22 H22 119.5
C22 C23 H23 120.5
C24 C23 C22 118.9(6)
C24 C23 H23 120.5
C19 C24 C23 120.9(5)
C19 C24 H24 119.6
C23 C24 H24 119.6
C7 C25 H25A 109.8
C7 C25 H25B 109.8
C7 C25 C26 109.2(4)
H25A C25 H25B 108.3
C26 C25 H25A 109.8
C26 C25 H25B 109.8
C25 C26 H26A 109.9
C25 C26 H26B 109.9
H26A C26 H26B 108.3
C27 C26 C25 108.9(4)
C27 C26 H26A 109.9
C27 C26 H26B 109.9
C28 C27 C26 116.7(5)
C32 C27 C26 123.1(5)
C32 C27 C28 120.0(5)
C27 C28 C8 117.4(4)
C27 C28 C29 119.6(5)
C29 C28 C8 122.9(4)
C28 C29 C30 117.5(4)
C28 C29 C33 123.9(4)
C30 C29 C33 118.0(4)
O2 C30 C29 121.6(5)
C31 C30 O2 116.3(5)
C31 C30 C29 122.1(4)
C30 C31 H31 120.2
C30 C31 C32 119.5(5)
C32 C31 H31 120.2
C27 C32 H32 119.5
C31 C32 C27 120.9(5)
C31 C32 H32 119.5
C34 C33 C29 120.1(5)
C38 C33 C29 121.5(4)
C38 C33 C34 118.3(5)
C33 C34 H34 120.5
C33 C34 C35 118.9(6)
C35 C34 H34 120.5
C34 C35 H35 119.4
C36 C35 C34 121.3(7)
C36 C35 H35 119.4
C35 C36 H36 120.4
C35 C36 C37 119.2(6)
C37 C36 H36 120.4
C36 C37 H37 119.1
C36 C37 C38 121.8(7)
C38 C37 H37 119.1
C33 C38 H38 119.7
C37 C38 C33 120.5(6)
C37 C38 H38 119.7
Cl1 C39 Cl2 108.9(4)
Cl1 C39 H39A 109.9
Cl1 C39 H39B 109.9
Cl1 C39 H39C 106.3
Cl1 C39 H39D 106.3
Cl2 C39 H39A 109.9
Cl2 C39 H39B 109.9
H39A C39 H39B 108.3
H39C C39 H39D 106.4
Cl2A C39 Cl1 124.1(5)
Cl2A C39 H39C 106.3
Cl2A C39 H39D 106.3

loop_
_geom_bond_atom_site_label_1
_geom_bond_atom_site_label_2
_geom_bond_distance
O1 C16 1.367(6)
O1 H1 0.87(7)
O2 C30 1.390(6)
O2 H2 0.68(5)
C1 C2 1.421(7)
C1 C6 1.417(8)
C1 C10 1.432(7)
C2 H2A 0.9300
C2 C3 1.348(8)
C3 H3 0.9300
C3 C4 1.401(10)
C4 H4 0.9300
C4 C5 1.376(9)
C5 H5 0.9300
C5 C6 1.434(7)
C6 C7 1.410(7)
C7 C8 1.398(7)
C7 C25 1.515(8)
C8 C9 1.445(7)
C8 C28 1.482(7)
C9 C10 1.391(7)
C9 C14 1.493(6)
C10 C11 1.531(7)
C11 H11A 0.9700
C11 H11B 0.9700
C11 C12 1.517(7)
C12 H12A 0.9700
C12 H12B 0.9700
C12 C13 1.485(7)
C13 C14 1.416(7)
C13 C18 1.391(7)
C14 C15 1.408(7)
C15 C16 1.404(7)
C15 C19 1.506(7)
C16 C17 1.397(7)
C17 H17 0.9300
C17 C18 1.362(8)
C18 H18 0.9300
C19 C20 1.394(7)
C19 C24 1.390(7)
C20 H20 0.9300
C20 C21 1.403(7)
C21 H21 0.9300
C21 C22 1.362(9)
C22 H22 0.9300
C22 C23 1.410(9)
C23 H23 0.9300
C23 C24 1.401(8)
C24 H24 0.9300
C25 H25A 0.9700
C25 H25B 0.9700
C25 C26 1.530(8)
C26 H26A 0.9700
C26 H26B 0.9700
C26 C27 1.495(7)
C27 C28 1.410(7)
C27 C32 1.390(7)
C28 C29 1.418(6)
C29 C30 1.421(7)
C29 C33 1.483(7)
C30 C31 1.374(7)
C31 H31 0.9300
C31 C32 1.380(7)
C32 H32 0.9300
C33 C34 1.401(7)
C33 C38 1.387(7)
C34 H34 0.9300
C34 C35 1.415(10)
C35 H35 0.9300
C35 C36 1.355(11)
C36 H36 0.9300
C36 C37 1.356(11)
C37 H37 0.9300
C37 C38 1.377(8)
C38 H38 0.9300
Cl1 C39 1.682(8)
Cl2 C39 1.832(7)
C39 H39A 0.9700
C39 H39B 0.9700
C39 H39C 0.9700
C39 H39D 0.9700
C39 Cl2A 1.671(8)

loop_
_geom_hbond_atom_site_label_D
_geom_hbond_atom_site_label_H
_geom_hbond_atom_site_label_A
_geom_hbond_distance_DH
_geom_hbond_distance_HA
_geom_hbond_distance_DA
_geom_hbond_angle_DHA
_geom_hbond_site_symmetry_A
O1 H1 O2 0.87(7) 2.00(7) 2.829(6) 158(6) 2_464

loop_
_geom_torsion_atom_site_label_1
_geom_torsion_atom_site_label_2
_geom_torsion_atom_site_label_3
_geom_torsion_atom_site_label_4
_geom_torsion
O1 C16 C17 C18 174.0(5)
O2 C30 C31 C32 174.1(5)
C1 C2 C3 C4 2.0(8)
C1 C6 C7 C8 4.5(7)
C1 C6 C7 C25 -173.6(4)
C1 C10 C11 C12 143.9(4)
C2 C1 C6 C5 -4.0(7)
C2 C1 C6 C7 179.7(4)
C2 C1 C10 C9 -177.0(4)
C2 C1 C10 C11 5.5(7)
C2 C3 C4 C5 -5.6(9)
C3 C4 C5 C6 4.3(9)
C4 C5 C6 C1 0.5(8)
C4 C5 C6 C7 176.7(5)
C5 C6 C7 C8 -171.7(5)
C5 C6 C7 C25 10.3(7)
C6 C1 C2 C3 2.8(7)
C6 C1 C10 C9 0.9(7)
C6 C1 C10 C11 -176.7(4)
C6 C7 C8 C9 -13.0(7)
C6 C7 C8 C28 164.7(4)
C6 C7 C25 C26 147.2(5)
C7 C8 C9 C10 15.4(6)
C7 C8 C9 C14 -164.4(4)
C7 C8 C28 C27 38.6(6)
C7 C8 C28 C29 -137.2(5)
C7 C25 C26 C27 59.3(6)
C8 C7 C25 C26 -30.9(6)
C8 C9 C10 C1 -9.4(6)
C8 C9 C10 C11 168.2(4)
C8 C9 C14 C13 -146.0(4)
C8 C9 C14 C15 37.7(6)
C8 C28 C29 C30 -179.0(4)
C8 C28 C29 C33 10.6(7)
C9 C8 C28 C27 -143.9(4)
C9 C8 C28 C29 40.3(6)
C9 C10 C11 C12 -33.7(6)
C9 C14 C15 C16 -175.6(4)
C9 C14 C15 C19 14.7(7)
C10 C1 C2 C3 -179.3(5)
C10 C1 C6 C5 178.0(4)
C10 C1 C6 C7 1.8(7)
C10 C9 C14 C13 34.2(6)
C10 C9 C14 C15 -142.1(5)
C10 C11 C12 C13 57.9(5)
C11 C12 C13 C14 -38.9(6)
C11 C12 C13 C18 137.5(5)
C12 C13 C14 C9 -7.0(6)
C12 C13 C14 C15 169.5(4)
C12 C13 C18 C17 -175.8(5)
C13 C14 C15 C16 8.2(7)
C13 C14 C15 C19 -161.5(4)
C14 C9 C10 C1 170.4(4)
C14 C9 C10 C11 -11.9(6)
C14 C13 C18 C17 0.5(8)
C14 C15 C16 O1 179.6(4)
C14 C15 C16 C17 -3.2(7)
C14 C15 C19 C20 51.5(6)
C14 C15 C19 C24 -135.8(5)
C15 C16 C17 C18 -3.2(8)
C15 C19 C20 C21 172.9(4)
C15 C19 C24 C23 -174.1(5)
C16 C15 C19 C20 -118.2(5)
C16 C15 C19 C24 54.4(7)
C16 C17 C18 C13 4.6(8)
C18 C13 C14 C9 176.6(4)
C18 C13 C14 C15 -6.9(7)
C19 C15 C16 O1 -10.2(7)
C19 C15 C16 C17 167.0(5)
C19 C20 C21 C22 -0.5(8)
C20 C19 C24 C23 -1.5(7)
C20 C21 C22 C23 2.5(9)
C21 C22 C23 C24 -3.9(9)
C22 C23 C24 C19 3.4(8)
C24 C19 C20 C21 0.0(7)
C25 C7 C8 C9 165.1(4)
C25 C7 C8 C28 -17.2(6)
C25 C26 C27 C28 -41.1(6)
C25 C26 C27 C32 134.9(5)
C26 C27 C28 C8 -7.0(6)
C26 C27 C28 C29 169.0(4)
C26 C27 C32 C31 -172.7(5)
C27 C28 C29 C30 5.3(6)
C27 C28 C29 C33 -165.1(4)
C28 C8 C9 C10 -162.1(4)
C28 C8 C9 C14 18.1(7)
C28 C27 C32 C31 3.2(8)
C28 C29 C30 O2 -178.0(4)
C28 C29 C30 C31 0.5(7)
C28 C29 C33 C34 51.8(7)
C28 C29 C33 C38 -132.2(5)
C29 C30 C31 C32 -4.4(8)
C29 C33 C34 C35 174.0(5)
C29 C33 C38 C37 -174.2(5)
C30 C29 C33 C34 -118.5(5)
C30 C29 C33 C38 57.5(6)
C30 C31 C32 C27 2.6(8)
C32 C27 C28 C8 176.9(4)
C32 C27 C28 C29 -7.2(7)
C33 C29 C30 O2 -7.1(7)
C33 C29 C30 C31 171.4(5)
C33 C34 C35 C36 1.1(9)
C34 C33 C38 C37 1.9(8)
C34 C35 C36 C37 0.3(10)
C35 C36 C37 C38 -0.6(10)
C36 C37 C38 C33 -0.5(9)
C38 C33 C34 C35 -2.2(8)
